data_7132845
loop_
_publ_author_name
'Ma, Lei'
'Pan, Xiaowei'
'Hong, Dongjing'
'Fang, Huayi'
'Cui, Peng'

_publ_section_title
;
 A scandium metalloligand supported Ni(0) complex with a
 heterobimetallocycle: versatile reactivity with unsaturated bonds.
;
_journal_issue 31
_journal_name_full 'Chemical communications (Cambridge, England)'
_journal_page_first 4222
_journal_page_last 4225
_journal_paper_doi 10.1039/d4cc00547c
_journal_volume 60
_journal_year 2024
_chemical_formula_moiety 'C38 H61 N4 P2 Sc Si'
_chemical_formula_sum 'C38 H61 N4 P2 Sc Si'
_chemical_formula_weight 708.89
_space_group_crystal_system monoclinic
_space_group_IT_number 14
_space_group_name_Hall '-P 2ybc'
_space_group_name_H-M_alt 'P 1 21/c 1'
_atom_sites_solution_hydrogens geom
_audit_creation_date 2023-12-20
_audit_creation_method
;
Olex2 1.5
(compiled 2022.04.07 svn.rca3783a0 for OlexSys, GUI svn.r6498)
;
_audit_update_record
;
2023-12-20 deposited with the CCDC.	2024-03-15 downloaded from the CCDC.
;
_cell_angle_alpha 90
_cell_angle_beta 97.496(2)
_cell_angle_gamma 90
_cell_formula_units_Z 4
_cell_length_a 15.5452(10)
_cell_length_b 15.3097(10)
_cell_length_c 17.8477(12)
_cell_measurement_reflns_used 9882
_cell_measurement_temperature 293.15
_cell_measurement_theta_max 27.326
_cell_measurement_theta_min 2.659
_cell_volume 4211.3(5)
_computing_cell_refinement 'SAINT V8.40B (?, 2016)'
_computing_data_collection 'Bruker SMART APEX II diffractometer'
_computing_data_reduction 'SAINT V8.40B (?, 2016)'
_computing_molecular_graphics 'Olex2 1.5 (Dolomanov et al., 2009)'
_computing_publication_material 'Olex2 1.5 (Dolomanov et al., 2009)'
_computing_structure_refinement 'SHELXL 2019/3 (Sheldrick, 2015)'
_computing_structure_solution 'SHELXT 2018/2 (Sheldrick, 2018)'
_diffrn_ambient_temperature 293.15
_diffrn_detector 'CCD area detector'
_diffrn_measured_fraction_theta_full 0.996
_diffrn_measured_fraction_theta_max 0.995
_diffrn_measurement_device 'three-circle diffractometer'
_diffrn_measurement_device_type 'Bruker SMART APEX II 293K'
_diffrn_measurement_method '\f and \w scans'
_diffrn_radiation_monochromator graphite
_diffrn_radiation_probe x-ray
_diffrn_radiation_type MoK\a
_diffrn_radiation_wavelength 0.71073
_diffrn_reflns_av_R_equivalents 0.1199
_diffrn_reflns_av_unetI/netI 0.0576
_diffrn_reflns_Laue_measured_fraction_full 0.996
_diffrn_reflns_Laue_measured_fraction_max 0.995
_diffrn_reflns_limit_h_max 20
_diffrn_reflns_limit_h_min -20
_diffrn_reflns_limit_k_max 19
_diffrn_reflns_limit_k_min -19
_diffrn_reflns_limit_l_max 23
_diffrn_reflns_limit_l_min -23
_diffrn_reflns_number 93215
_diffrn_reflns_point_group_measured_fraction_full 0.996
_diffrn_reflns_point_group_measured_fraction_max 0.995
_diffrn_reflns_theta_full 25.242
_diffrn_reflns_theta_max 27.528
_diffrn_reflns_theta_min 2.659
_diffrn_source 'sealed X-ray tube'
_diffrn_source_target Mo
_exptl_absorpt_coefficient_mu 0.308
_exptl_absorpt_correction_T_max 0.7456
_exptl_absorpt_correction_T_min 0.5738
_exptl_absorpt_correction_type multi-scan
_exptl_absorpt_process_details
;
SADABS-2016/2 (Bruker,2016/2) was used for absorption correction.
wR2(int) was 0.1114 before and 0.0763 after correction.
The Ratio of minimum to maximum transmission is 0.7696.
The \l/2 correction factor is Not present.
;
_exptl_crystal_colour 'clear light yellow'
_exptl_crystal_colour_lustre clear
_exptl_crystal_colour_modifier light
_exptl_crystal_colour_primary yellow
_exptl_crystal_density_diffrn 1.118
_exptl_crystal_description block
_exptl_crystal_F_000 1528
_exptl_crystal_size_max 0.16
_exptl_crystal_size_mid 0.15
_exptl_crystal_size_min 0.13
_refine_diff_density_max 0.274
_refine_diff_density_min -0.269
_refine_diff_density_rms 0.057
_refine_ls_extinction_method none
_refine_ls_goodness_of_fit_ref 1.087
_refine_ls_hydrogen_treatment constr
_refine_ls_matrix_type full
_refine_ls_number_parameters 567
_refine_ls_number_reflns 9649
_refine_ls_number_restraints 684
_refine_ls_restrained_S_all 1.071
_refine_ls_R_factor_all 0.1260
_refine_ls_R_factor_gt 0.0746
_refine_ls_shift/su_max 0.000
_refine_ls_shift/su_mean 0.000
_refine_ls_structure_factor_coef Fsqd
_refine_ls_weighting_details 'w=1/[\s^2^(Fo^2^)+(0.0703P)^2^+4.8080P] where P=(Fo^2^+2Fc^2^)/3'
_refine_ls_weighting_scheme calc
_refine_ls_wR_factor_gt 0.1752
_refine_ls_wR_factor_ref 0.2012
_reflns_Friedel_coverage 0.000
_reflns_number_gt 5974
_reflns_number_total 9649
_reflns_threshold_expression 'I > 2\s(I)'
_cod_data_source_file d4cc00547c2.cif
_cod_data_source_block 1
_cod_depositor_comments 'Adding full bibliography for 7132845--7132851.cif.'
_cod_database_code 7132845
_shelx_shelxl_version_number 2019/3
_shelx_space_group_comment
;
The symmetry employed for this shelxl refinement is uniquely defined
by the following loop, which should always be used as a source of
symmetry information in preference to the above space-group names.
They are only intended as comments.
;
_shelx_estimated_absorpt_t_max 0.961
_shelx_estimated_absorpt_t_min 0.952
_olex2_refinement_description
;
1. Fixed Uiso
 At 1.2 times of:
  All C(H) groups, All C(H,H) groups
 At 1.5 times of:
  All C(H,H,H) groups
2. Restrained distances
 C31A-C29A = C31-C29 = C30-C29 = C30A-C29A = C34-C32 = C33-C32 = C33A-C32A =
 C34A-C32A
 1.54 with sigma of 0.01
 C30A-C31A = C31-C30 = C33-C34 = C33A-C34A
 2.515 with sigma of 0.02
 N4-C28 \\sim N4-C28A
 with sigma of 0.02
 C32-C29 \\sim C29A-C32A
 with sigma of 0.02
 P2A-C28A \\sim P2-C28
 with sigma of 0.02
 P2A-C32A \\sim P2-C32
 with sigma of 0.02
 P2-C29 \\sim P2A-C29A
 with sigma of 0.02
 Sc1-N1 \\sim Sc1-N1A
 with sigma of 0.02
 N2-C6A \\sim N2-C6
 with sigma of 0.02
 C6A-C5A \\sim C6-C5
 with sigma of 0.02
3. Uiso/Uaniso restraints and constraints
P2 \\sim C32 \\sim C29 \\sim C30 \\sim C34 \\sim C33 \\sim C31 \\sim P2A \\sim
C32A \\sim C29A \\sim C30A \\sim C34A \\sim C33A \\sim C31A \\sim C28 \\sim
C28A: within 2A with sigma of 0.01 and sigma for terminal atoms of 0.02 within
2A
N1 \\sim C6 \\sim C5 \\sim C1 \\sim C2 \\sim C3 \\sim C4 \\sim C2A \\sim C4A
\\sim C5A \\sim C1A \\sim N1A \\sim C6A \\sim C3A: within 2A with sigma of 0.01
and sigma for terminal atoms of 0.02 within 2A
4. Rigid body (RIGU) restrains
 P2, C32, C29, C30, C34, C33, C31, P2A, C32A, C29A, C30A, C34A, C33A, C31A, N4,
  C28, C28A
 with sigma for 1-2 distances of 0.01 and sigma for 1-3 distances of 0.02
 N1, C6, C5, C1, C2, C3, C4, C2A, C4A, C5A, C1A, N1A, C6A, C3A, Sc1, N2
 with sigma for 1-2 distances of 0.01 and sigma for 1-3 distances of 0.02
5. Same fragment restrains
{N1A, C1A, C2A, C3A, C4A, C5A, C6A} sigma for 1-2: 0.02, 1-3: 0.02
as in
{N1, C1, C2, C3, C4, C5, C6}
6. Others
 Sof(P2A)=Sof(C28A)=Sof(H28C)=Sof(H28D)=Sof(C32A)=Sof(H32A)=Sof(C29A)=
 Sof(H29A)=Sof(C30A)=Sof(H30D)=Sof(H30E)=Sof(H30F)=Sof(C34A)=Sof(H34D)=
 Sof(H34E)=Sof(H34F)=Sof(C33A)=Sof(H33D)=Sof(H33E)=Sof(H33F)=Sof(C31A)=
 Sof(H31D)=Sof(H31E)=Sof(H31F)=1-FVAR(1)
 Sof(P2)=Sof(C28)=Sof(H28A)=Sof(H28B)=Sof(C32)=Sof(H32)=Sof(C29)=Sof(H29)=
 Sof(C30)=Sof(H30A)=Sof(H30B)=Sof(H30C)=Sof(C34)=Sof(H34A)=Sof(H34B)=Sof(H34C)=
 Sof(C33)=Sof(H33A)=Sof(H33B)=Sof(H33C)=Sof(C31)=Sof(H31A)=Sof(H31B)=Sof(H31C)=
 FVAR(1)
 Sof(N1A)=Sof(C1A)=Sof(H1A)=Sof(C2A)=Sof(H2A)=Sof(C3A)=Sof(H3A)=Sof(C4A)=
 Sof(H4A)=Sof(C5A)=Sof(C6A)=Sof(H6AA)=Sof(H6AB)=1-FVAR(2)
 Sof(N1)=Sof(C1)=Sof(H1)=Sof(C2)=Sof(H2)=Sof(C3)=Sof(H3)=Sof(C4)=Sof(H4)=
 Sof(C5)=Sof(C6)=Sof(H6A)=Sof(H6B)=FVAR(2)
7.a Ternary CH refined with riding coordinates:
 C18(H18), C15(H15), C32(H32), C29(H29), C32A(H32A), C29A(H29A)
7.b Secondary CH2 refined with riding coordinates:
 C6(H6A,H6B), C14(H14A,H14B), C7(H7A,H7B), C21(H21A,H21B), C28(H28A,H28B),
 C35(H35A,H35B), C28A(H28C,H28D), C6A(H6AA,H6AB)
7.c Aromatic/amide H refined with riding coordinates:
 C1(H1), C2(H2), C3(H3), C4(H4), C26(H26), C9(H9), C23(H23), C12(H12),
 C25(H25), C24(H24), C10(H10), C11(H11), C1A(H1A), C2A(H2A), C3A(H3A), C4A(H4A)
7.d Idealised Me refined as rotating group:
 C20(H20A,H20B,H20C), C19(H19A,H19B,H19C), C17(H17A,H17B,H17C), C38(H38A,H38B,
 H38C), C36(H36A,H36B,H36C), C30(H30A,H30B,H30C), C16(H16A,H16B,H16C), C34(H34A,
 H34B,H34C), C37(H37A,H37B,H37C), C33(H33A,H33B,H33C), C31(H31A,H31B,H31C),
 C30A(H30D,H30E,H30F), C34A(H34D,H34E,H34F), C33A(H33D,H33E,H33F), C31A(H31D,
 H31E,H31F)
;
_olex2_submission_special_instructions 'No special instructions were received'

loop_
_space_group_symop_operation_xyz
'x, y, z'
'-x, y+1/2, -z+1/2'
'-x, -y, -z'
'x, -y-1/2, z-1/2'

loop_
_atom_site_label
_atom_site_type_symbol
_atom_site_fract_x
_atom_site_fract_y
_atom_site_fract_z
_atom_site_U_iso_or_equiv
_atom_site_adp_type
_atom_site_occupancy
_atom_site_site_symmetry_order
_atom_site_calc_flag
_atom_site_refinement_flags_posn
_atom_site_refinement_flags_adp
_atom_site_refinement_flags_occupancy
_atom_site_disorder_assembly
_atom_site_disorder_group
Sc1 Sc 0.24750(4) 0.40494(4) 0.30294(4) 0.04229(19) Uani 1 1 d D . . . .
P1 P 0.33622(6) 0.43628(7) 0.16565(6) 0.0506(3) Uani 1 1 d . . . . .
P2 P 0.1678(10) 0.6954(11) 0.3134(8) 0.067(2) Uani 0.372(10) 1 d D U P A 1
Si1 Si 0.43976(9) 0.34706(10) 0.43002(8) 0.0775(4) Uani 1 1 d . . . . .
N3 N 0.27440(19) 0.30081(19) 0.23027(17) 0.0452(7) Uani 1 1 d . . . . .
N4 N 0.17223(19) 0.51737(19) 0.27316(18) 0.0465(7) Uani 1 1 d D . . . .
N2 N 0.11643(19) 0.32592(18) 0.30433(17) 0.0446(7) Uani 1 1 d D . . . .
N1 N 0.2138(10) 0.4073(9) 0.4263(5) 0.0540(19) Uani 0.609(17) 1 d D U P B 1
C1 C 0.2478(9) 0.4653(8) 0.4777(5) 0.062(2) Uani 0.609(17) 1 d D U P B 1
H1 H 0.290049 0.503934 0.465596 0.075 Uiso 0.609(17) 1 calc R U P B 1
C2 C 0.2213(9) 0.4690(8) 0.5487(5) 0.073(2) Uani 0.609(17) 1 d D U P B 1
H2 H 0.244060 0.510615 0.583758 0.087 Uiso 0.609(17) 1 calc R U P B 1
C3 C 0.1617(9) 0.4106(7) 0.5661(5) 0.067(2) Uani 0.609(17) 1 d D U P B 1
H3 H 0.145038 0.410951 0.614253 0.080 Uiso 0.609(17) 1 calc R U P B 1
C4 C 0.1250(8) 0.3506(7) 0.5137(5) 0.066(2) Uani 0.609(17) 1 d D U P B 1
H4 H 0.082827 0.311412 0.525017 0.079 Uiso 0.609(17) 1 calc R U P B 1
C5 C 0.1538(9) 0.3513(8) 0.4437(5) 0.055(2) Uani 0.609(17) 1 d D U P B 1
C6 C 0.1196(12) 0.2883(8) 0.3822(5) 0.053(2) Uani 0.609(17) 1 d D U P B 1
H6A H 0.156051 0.236706 0.385966 0.063 Uiso 0.609(17) 1 calc R U P B 1
H6B H 0.061577 0.270318 0.390066 0.063 Uiso 0.609(17) 1 calc R U P B 1
C27 C 0.1020(2) 0.5123(2) 0.2171(2) 0.0439(8) Uani 1 1 d . . . . .
C13 C 0.2552(2) 0.2130(2) 0.2371(2) 0.0440(8) Uani 1 1 d . . . . .
C22 C 0.0406(2) 0.4447(2) 0.2224(2) 0.0462(8) Uani 1 1 d . . . . .
C8 C 0.1705(3) 0.1901(2) 0.2499(2) 0.0483(9) Uani 1 1 d . . . . .
C26 C 0.0862(3) 0.5692(3) 0.1550(2) 0.0554(10) Uani 1 1 d . . . . .
H26 H 0.122232 0.617161 0.151889 0.066 Uiso 1 1 calc R U . . .
C14 C 0.3497(3) 0.3206(2) 0.1910(2) 0.0530(9) Uani 1 1 d . . . . .
H14A H 0.349400 0.284609 0.146225 0.064 Uiso 1 1 calc R U . . .
H14B H 0.403555 0.311018 0.223973 0.064 Uiso 1 1 calc R U . . .
C7 C 0.1017(2) 0.2583(2) 0.2436(2) 0.0488(9) Uani 1 1 d . . . . .
H7A H 0.046057 0.230541 0.245991 0.059 Uiso 1 1 calc R U . . .
H7B H 0.099266 0.286745 0.194804 0.059 Uiso 1 1 calc R U . . .
C21 C 0.0441(2) 0.3917(3) 0.2923(2) 0.0524(9) Uani 1 1 d . . . . .
H21A H -0.010580 0.361058 0.291489 0.063 Uiso 1 1 calc R U . . .
H21B H 0.049687 0.431037 0.335320 0.063 Uiso 1 1 calc R U . . .
C28 C 0.2259(17) 0.5967(12) 0.2834(18) 0.059(3) Uani 0.372(10) 1 d D U P A 1
H28A H 0.247837 0.609751 0.236236 0.070 Uiso 0.372(10) 1 calc R U P A 1
H28B H 0.275383 0.585034 0.321075 0.070 Uiso 0.372(10) 1 calc R U P A 1
C9 C 0.1507(3) 0.1039(2) 0.2635(3) 0.0632(11) Uani 1 1 d . . . . .
H9 H 0.095270 0.089981 0.273916 0.076 Uiso 1 1 calc R U . . .
C23 C -0.0257(3) 0.4330(3) 0.1640(3) 0.0639(11) Uani 1 1 d . . . . .
H23 H -0.064496 0.387223 0.167031 0.077 Uiso 1 1 calc R U . . .
C12 C 0.3143(3) 0.1441(3) 0.2320(2) 0.0573(10) Uani 1 1 d . . . . .
H12 H 0.369380 0.156584 0.219932 0.069 Uiso 1 1 calc R U . . .
C25 C 0.0179(3) 0.5550(3) 0.0983(2) 0.0681(12) Uani 1 1 d . . . . .
H25 H 0.009456 0.593183 0.057482 0.082 Uiso 1 1 calc R U . . .
C18 C 0.2872(3) 0.4287(3) 0.0656(2) 0.0620(11) Uani 1 1 d . . . . .
H18 H 0.326846 0.395163 0.038333 0.074 Uiso 1 1 calc R U . . .
C20 C 0.2010(3) 0.3796(3) 0.0589(3) 0.0726(13) Uani 1 1 d . . . . .
H20A H 0.209734 0.323721 0.083071 0.109 Uiso 1 1 calc R U . . .
H20B H 0.179298 0.371585 0.006547 0.109 Uiso 1 1 calc R U . . .
H20C H 0.159931 0.412765 0.083008 0.109 Uiso 1 1 calc R U . . .
C24 C -0.0369(3) 0.4863(3) 0.1011(3) 0.0737(14) Uani 1 1 d . . . . .
H24 H -0.080914 0.475549 0.061624 0.088 Uiso 1 1 calc R U . . .
C10 C 0.2116(4) 0.0377(3) 0.2619(3) 0.0751(14) Uani 1 1 d . . . . .
H10 H 0.198037 -0.019758 0.272577 0.090 Uiso 1 1 calc R U . . .
C35 C 0.3824(3) 0.4274(3) 0.3649(3) 0.0653(11) Uani 1 1 d . . . . .
H35A H 0.419697 0.439145 0.326511 0.078 Uiso 1 1 calc R U . . .
H35B H 0.379713 0.481050 0.393403 0.078 Uiso 1 1 calc R U . . .
C15 C 0.4494(3) 0.4729(3) 0.1632(3) 0.0752(13) Uani 1 1 d . . . . .
H15 H 0.481914 0.450369 0.209970 0.090 Uiso 1 1 calc R U . . .
C11 C 0.2924(3) 0.0592(3) 0.2443(3) 0.0698(13) Uani 1 1 d . . . . .
H11 H 0.332913 0.015228 0.240633 0.084 Uiso 1 1 calc R U . . .
C19 C 0.2751(4) 0.5184(4) 0.0285(3) 0.0957(18) Uani 1 1 d . . . . .
H19A H 0.238378 0.553526 0.055593 0.144 Uiso 1 1 calc R U . . .
H19B H 0.248856 0.511763 -0.022904 0.144 Uiso 1 1 calc R U . . .
H19C H 0.330578 0.546257 0.029503 0.144 Uiso 1 1 calc R U . . .
C17 C 0.4946(3) 0.4354(5) 0.1003(4) 0.109(2) Uani 1 1 d . . . . .
H17A H 0.487016 0.373214 0.098583 0.163 Uiso 1 1 calc R U . . .
H17B H 0.555359 0.448965 0.109513 0.163 Uiso 1 1 calc R U . . .
H17C H 0.470086 0.460385 0.052954 0.163 Uiso 1 1 calc R U . . .
C38 C 0.3815(5) 0.2381(4) 0.4245(4) 0.120(2) Uani 1 1 d . . . . .
H38A H 0.325759 0.244843 0.441491 0.179 Uiso 1 1 calc R U . . .
H38B H 0.415245 0.196441 0.456119 0.179 Uiso 1 1 calc R U . . .
H38C H 0.373993 0.217668 0.373236 0.179 Uiso 1 1 calc R U . . .
C32 C 0.2620(9) 0.7734(11) 0.3146(10) 0.082(3) Uani 0.372(10) 1 d D U P A 1
H32 H 0.245612 0.827399 0.338533 0.099 Uiso 0.372(10) 1 calc R U P A 1
C29 C 0.1590(12) 0.6715(9) 0.4127(9) 0.079(3) Uani 0.372(10) 1 d D U P A 1
H29 H 0.211200 0.641277 0.436356 0.094 Uiso 0.372(10) 1 calc R U P A 1
C36 C 0.4479(5) 0.3764(5) 0.5323(4) 0.122(2) Uani 1 1 d . . . . .
H36A H 0.461516 0.437364 0.538553 0.183 Uiso 1 1 calc R U . . .
H36B H 0.492838 0.342326 0.560486 0.183 Uiso 1 1 calc R U . . .
H36C H 0.393579 0.364652 0.550406 0.183 Uiso 1 1 calc R U . . .
C30 C 0.0790(12) 0.6121(11) 0.4115(12) 0.091(5) Uani 0.372(10) 1 d D U P A 1
H30A H 0.029297 0.640786 0.384820 0.137 Uiso 0.372(10) 1 calc R U P A 1
H30B H 0.068699 0.600191 0.462406 0.137 Uiso 0.372(10) 1 calc R U P A 1
H30C H 0.089165 0.558212 0.386589 0.137 Uiso 0.372(10) 1 calc R U P A 1
C16 C 0.4570(4) 0.5710(4) 0.1696(6) 0.146(3) Uani 1 1 d . . . . .
H16A H 0.416093 0.597738 0.131500 0.219 Uiso 1 1 calc R U . . .
H16B H 0.514702 0.588484 0.162732 0.219 Uiso 1 1 calc R U . . .
H16C H 0.444898 0.589069 0.218685 0.219 Uiso 1 1 calc R U . . .
C34 C 0.2747(14) 0.7965(14) 0.2327(11) 0.103(5) Uani 0.372(10) 1 d D U P A 1
H34A H 0.296235 0.746387 0.208781 0.155 Uiso 0.372(10) 1 calc R U P A 1
H34B H 0.315557 0.843574 0.233038 0.155 Uiso 0.372(10) 1 calc R U P A 1
H34C H 0.220134 0.814056 0.205347 0.155 Uiso 0.372(10) 1 calc R U P A 1
C37 C 0.5528(5) 0.3327(7) 0.4102(6) 0.182(4) Uani 1 1 d . . . . .
H37A H 0.552663 0.306810 0.361175 0.273 Uiso 1 1 calc R U . . .
H37B H 0.583436 0.295293 0.447806 0.273 Uiso 1 1 calc R U . . .
H37C H 0.581079 0.388535 0.411293 0.273 Uiso 1 1 calc R U . . .
C33 C 0.3491(11) 0.7439(13) 0.3576(13) 0.115(5) Uani 0.372(10) 1 d D U P A 1
H33A H 0.340329 0.723389 0.406815 0.172 Uiso 0.372(10) 1 calc R U P A 1
H33B H 0.388718 0.792286 0.362551 0.172 Uiso 0.372(10) 1 calc R U P A 1
H33C H 0.372673 0.697643 0.330195 0.172 Uiso 0.372(10) 1 calc R U P A 1
C31 C 0.1433(15) 0.7548(10) 0.4573(11) 0.099(4) Uani 0.372(10) 1 d D U P A 1
H31A H 0.197960 0.779760 0.477796 0.149 Uiso 0.372(10) 1 calc R U P A 1
H31B H 0.110646 0.740411 0.497722 0.149 Uiso 0.372(10) 1 calc R U P A 1
H31C H 0.111317 0.796230 0.424162 0.149 Uiso 0.372(10) 1 calc R U P A 1
P2A P 0.1762(6) 0.7003(7) 0.2989(4) 0.0629(12) Uani 0.628(10) 1 d D U P A 2
C28A C 0.2251(9) 0.5965(7) 0.2689(9) 0.054(2) Uani 0.628(10) 1 d D U P A 2
H28C H 0.236903 0.603317 0.217170 0.065 Uiso 0.628(10) 1 calc R U P A 2
H28D H 0.280288 0.587720 0.300167 0.065 Uiso 0.628(10) 1 calc R U P A 2
C32A C 0.2615(6) 0.7807(6) 0.2765(6) 0.083(2) Uani 0.628(10) 1 d D U P A 2
H32A H 0.251914 0.834898 0.303448 0.100 Uiso 0.628(10) 1 calc R U P A 2
C29A C 0.1954(7) 0.6880(6) 0.4030(5) 0.080(2) Uani 0.628(10) 1 d D U P A 2
H29A H 0.247756 0.652790 0.416261 0.095 Uiso 0.628(10) 1 calc R U P A 2
C30A C 0.1183(9) 0.6388(9) 0.4272(8) 0.109(4) Uani 0.628(10) 1 d D U P A 2
H30D H 0.126461 0.631895 0.481174 0.163 Uiso 0.628(10) 1 calc R U P A 2
H30E H 0.114063 0.582298 0.403669 0.163 Uiso 0.628(10) 1 calc R U P A 2
H30F H 0.066024 0.671078 0.412164 0.163 Uiso 0.628(10) 1 calc R U P A 2
C34A C 0.2436(8) 0.8009(8) 0.1919(6) 0.105(3) Uani 0.628(10) 1 d D U P A 2
H34D H 0.281990 0.846340 0.179654 0.158 Uiso 0.628(10) 1 calc R U P A 2
H34E H 0.184593 0.819693 0.179479 0.158 Uiso 0.628(10) 1 calc R U P A 2
H34F H 0.253155 0.749288 0.163556 0.158 Uiso 0.628(10) 1 calc R U P A 2
C33A C 0.3549(6) 0.7539(8) 0.3003(8) 0.113(3) Uani 0.628(10) 1 d D U P A 2
H33D H 0.366785 0.700774 0.274994 0.169 Uiso 0.628(10) 1 calc R U P A 2
H33E H 0.364221 0.744750 0.353996 0.169 Uiso 0.628(10) 1 calc R U P A 2
H33F H 0.392903 0.799164 0.287091 0.169 Uiso 0.628(10) 1 calc R U P A 2
C31A C 0.2064(10) 0.7742(6) 0.4466(6) 0.111(4) Uani 0.628(10) 1 d D U P A 2
H31D H 0.162716 0.814843 0.425664 0.166 Uiso 0.628(10) 1 calc R U P A 2
H31E H 0.262819 0.797983 0.442823 0.166 Uiso 0.628(10) 1 calc R U P A 2
H31F H 0.200597 0.763929 0.498799 0.166 Uiso 0.628(10) 1 calc R U P A 2
N1A N 0.1990(16) 0.3922(15) 0.4261(8) 0.058(3) Uani 0.391(17) 1 d D U P B 2
C1A C 0.2253(13) 0.4469(13) 0.4843(9) 0.065(2) Uani 0.391(17) 1 d D U P B 2
H1A H 0.269925 0.485896 0.478705 0.078 Uiso 0.391(17) 1 calc R U P B 2
C2A C 0.1900(12) 0.4482(12) 0.5514(8) 0.068(3) Uani 0.391(17) 1 d D U P B 2
H2A H 0.209699 0.486906 0.590009 0.082 Uiso 0.391(17) 1 calc R U P B 2
C3A C 0.1251(13) 0.3905(11) 0.5587(8) 0.073(3) Uani 0.391(17) 1 d D U P B 2
H3A H 0.102156 0.387627 0.604196 0.088 Uiso 0.391(17) 1 calc R U P B 2
C4A C 0.0927(12) 0.3362(11) 0.5004(8) 0.067(2) Uani 0.391(17) 1 d D U P B 2
H4A H 0.044530 0.301039 0.503750 0.080 Uiso 0.391(17) 1 calc R U P B 2
C5A C 0.1347(13) 0.3361(13) 0.4364(8) 0.057(2) Uani 0.391(17) 1 d D U P B 2
C6A C 0.106(2) 0.2752(13) 0.3724(7) 0.055(3) Uani 0.391(17) 1 d D U P B 2
H6AA H 0.142200 0.223231 0.375469 0.066 Uiso 0.391(17) 1 calc R U P B 2
H6AB H 0.046186 0.257871 0.372640 0.066 Uiso 0.391(17) 1 calc R U P B 2

loop_
_atom_site_aniso_label
_atom_site_aniso_U_11
_atom_site_aniso_U_22
_atom_site_aniso_U_33
_atom_site_aniso_U_23
_atom_site_aniso_U_13
_atom_site_aniso_U_12
Sc1 0.0435(4) 0.0359(3) 0.0453(4) -0.0022(3) -0.0024(3) 0.0020(3)
P1 0.0436(5) 0.0461(5) 0.0630(6) 0.0017(5) 0.0106(5) -0.0043(4)
P2 0.067(3) 0.039(3) 0.087(4) -0.013(3) -0.017(3) 0.011(2)
Si1 0.0645(8) 0.0854(10) 0.0765(9) 0.0084(7) -0.0145(7) 0.0117(7)
N3 0.0425(16) 0.0384(15) 0.0563(18) 0.0002(13) 0.0131(14) -0.0015(12)
N4 0.0446(16) 0.0384(15) 0.0553(19) -0.0008(13) 0.0017(14) 0.0011(13)
N2 0.0499(17) 0.0394(15) 0.0456(17) 0.0012(13) 0.0107(13) 0.0007(13)
N1 0.064(5) 0.049(4) 0.047(3) -0.004(3) 0.000(3) 0.005(3)
C1 0.078(5) 0.059(4) 0.046(3) -0.007(3) -0.007(3) -0.007(3)
C2 0.089(5) 0.073(5) 0.053(3) -0.011(3) -0.002(4) -0.011(4)
C3 0.086(6) 0.072(5) 0.042(3) -0.006(3) 0.009(3) -0.011(4)
C4 0.083(5) 0.067(4) 0.046(3) -0.004(3) 0.004(3) -0.007(4)
C5 0.071(5) 0.052(4) 0.043(3) -0.001(3) 0.010(3) 0.004(3)
C6 0.068(5) 0.044(4) 0.050(4) 0.003(3) 0.019(4) -0.009(3)
C27 0.048(2) 0.0379(18) 0.046(2) -0.0043(15) 0.0066(16) 0.0111(15)
C13 0.054(2) 0.0327(17) 0.045(2) 0.0022(14) 0.0029(16) 0.0032(15)
C22 0.0401(18) 0.0458(19) 0.052(2) -0.0060(16) 0.0053(16) 0.0042(15)
C8 0.061(2) 0.0357(18) 0.049(2) 0.0011(15) 0.0101(17) -0.0049(16)
C26 0.067(3) 0.045(2) 0.055(2) 0.0004(17) 0.008(2) 0.0113(18)
C14 0.049(2) 0.047(2) 0.065(3) 0.0023(18) 0.0151(19) 0.0038(17)
C7 0.044(2) 0.0417(19) 0.061(2) -0.0030(17) 0.0093(17) -0.0090(15)
C21 0.043(2) 0.052(2) 0.065(2) -0.0015(18) 0.0162(18) 0.0034(17)
C28 0.057(5) 0.036(4) 0.079(7) -0.009(5) -0.004(5) 0.003(4)
C9 0.085(3) 0.040(2) 0.068(3) 0.0010(19) 0.022(2) -0.011(2)
C23 0.050(2) 0.060(2) 0.079(3) -0.015(2) -0.006(2) 0.0071(19)
C12 0.064(3) 0.046(2) 0.062(3) 0.0021(18) 0.005(2) 0.0108(19)
C25 0.087(3) 0.066(3) 0.049(2) 0.002(2) 0.001(2) 0.026(3)
C18 0.061(3) 0.065(3) 0.061(3) 0.005(2) 0.012(2) 0.007(2)
C20 0.069(3) 0.078(3) 0.069(3) -0.015(2) 0.001(2) -0.004(2)
C24 0.070(3) 0.073(3) 0.070(3) -0.018(2) -0.021(2) 0.019(3)
C10 0.113(4) 0.035(2) 0.079(3) 0.006(2) 0.017(3) 0.000(2)
C35 0.059(3) 0.067(3) 0.065(3) 0.005(2) -0.011(2) -0.004(2)
C15 0.056(3) 0.077(3) 0.093(4) 0.019(3) 0.014(2) -0.011(2)
C11 0.094(4) 0.043(2) 0.072(3) 0.005(2) 0.009(3) 0.022(2)
C19 0.087(4) 0.102(4) 0.098(4) 0.039(3) 0.011(3) 0.004(3)
C17 0.059(3) 0.162(6) 0.109(5) 0.042(4) 0.030(3) 0.001(4)
C38 0.154(6) 0.083(4) 0.108(5) 0.023(4) -0.036(4) 0.008(4)
C32 0.095(5) 0.044(4) 0.102(6) -0.010(5) -0.008(5) 0.000(4)
C29 0.090(7) 0.053(5) 0.089(6) -0.007(5) -0.006(6) 0.007(6)
C36 0.132(6) 0.133(6) 0.088(4) 0.010(4) -0.041(4) 0.019(5)
C30 0.105(11) 0.068(9) 0.102(10) -0.031(8) 0.017(9) 0.000(8)
C16 0.086(4) 0.091(5) 0.257(10) 0.010(6) 0.004(5) -0.042(4)
C34 0.125(9) 0.062(7) 0.121(10) 0.003(9) 0.008(9) -0.012(7)
C37 0.113(6) 0.238(11) 0.198(9) 0.074(9) 0.033(6) 0.080(7)
C33 0.104(8) 0.080(8) 0.148(11) -0.012(9) -0.024(9) -0.035(7)
C31 0.130(10) 0.079(8) 0.084(8) -0.019(6) -0.004(8) 0.008(8)
P2A 0.071(2) 0.0419(17) 0.073(2) -0.0057(16) -0.0025(16) 0.0177(14)
C28A 0.053(3) 0.034(3) 0.071(6) -0.007(3) -0.003(4) 0.006(3)
C32A 0.106(5) 0.046(4) 0.094(6) -0.010(5) -0.001(5) 0.004(4)
C29A 0.094(5) 0.059(4) 0.081(4) -0.008(3) -0.004(4) 0.024(4)
C30A 0.125(9) 0.098(8) 0.101(7) -0.022(6) 0.013(7) 0.016(7)
C34A 0.133(9) 0.065(5) 0.115(8) 0.009(6) 0.005(7) -0.004(6)
C33A 0.110(6) 0.088(6) 0.134(8) -0.003(7) -0.005(7) -0.034(5)
C31A 0.154(9) 0.083(6) 0.087(6) -0.032(5) -0.021(7) 0.028(6)
N1A 0.070(6) 0.054(5) 0.047(4) -0.007(4) 0.000(4) 0.006(4)
C1A 0.078(5) 0.064(5) 0.050(4) -0.006(4) -0.001(4) -0.002(4)
C2A 0.083(6) 0.069(5) 0.050(4) -0.010(4) -0.001(4) -0.014(5)
C3A 0.088(6) 0.079(5) 0.049(4) -0.007(4) 0.000(5) -0.009(5)
C4A 0.082(6) 0.074(5) 0.045(4) -0.005(4) 0.007(4) -0.003(5)
C5A 0.072(5) 0.054(5) 0.044(3) 0.001(3) 0.008(4) 0.004(4)
C6A 0.074(7) 0.049(5) 0.045(4) -0.001(4) 0.014(5) 0.000(5)

loop_
_atom_type_symbol
_atom_type_description
_atom_type_scat_dispersion_real
_atom_type_scat_dispersion_imag
_atom_type_scat_source
C C 0.0033 0.0016 'International Tables Vol C Tables 4.2.6.8 and 6.1.1.4'
H H 0.0000 0.0000 'International Tables Vol C Tables 4.2.6.8 and 6.1.1.4'
N N 0.0061 0.0033 'International Tables Vol C Tables 4.2.6.8 and 6.1.1.4'
P P 0.1023 0.0942 'International Tables Vol C Tables 4.2.6.8 and 6.1.1.4'
Sc Sc 0.2519 0.3716 'International Tables Vol C Tables 4.2.6.8 and 6.1.1.4'
Si Si 0.0817 0.0704 'International Tables Vol C Tables 4.2.6.8 and 6.1.1.4'

loop_
_geom_angle_atom_site_label_1
_geom_angle_atom_site_label_2
_geom_angle_atom_site_label_3
_geom_angle
_geom_angle_site_symmetry_1
_geom_angle_site_symmetry_3
_geom_angle_publ_flag
N3 Sc1 P1 58.35(8) . . ?
N3 Sc1 N2 82.06(10) . . ?
N3 Sc1 N1 132.3(4) . . ?
N3 Sc1 C35 99.67(15) . . ?
N3 Sc1 N1A 127.0(5) . . ?
N4 Sc1 P1 87.86(9) . . ?
N4 Sc1 N3 127.11(12) . . ?
N4 Sc1 N2 88.27(11) . . ?
N4 Sc1 N1 92.3(4) . . ?
N4 Sc1 C35 116.52(14) . . ?
N4 Sc1 N1A 93.8(7) . . ?
N2 Sc1 P1 125.20(8) . . ?
N2 Sc1 N1A 65.2(4) . . ?
N1 Sc1 P1 162.3(3) . . ?
N1 Sc1 N2 72.4(3) . . ?
C35 Sc1 P1 83.08(13) . . ?
C35 Sc1 N2 144.48(14) . . ?
C35 Sc1 N1 81.1(4) . . ?
C35 Sc1 N1A 87.0(6) . . ?
N1A Sc1 P1 169.6(4) . . ?
C14 P1 Sc1 72.19(13) . . ?
C14 P1 C18 101.4(2) . . ?
C14 P1 C15 102.7(2) . . ?
C18 P1 Sc1 126.99(14) . . ?
C18 P1 C15 105.6(2) . . ?
C15 P1 Sc1 127.30(18) . . ?
C28 P2 C32 96.4(9) . . ?
C29 P2 C28 102.4(12) . . ?
C29 P2 C32 105.7(8) . . ?
C35 Si1 C38 111.5(2) . . ?
C35 Si1 C36 115.0(3) . . ?
C35 Si1 C37 110.6(3) . . ?
C36 Si1 C38 103.5(3) . . ?
C37 Si1 C38 110.2(5) . . ?
C37 Si1 C36 105.7(4) . . ?
C13 N3 Sc1 127.7(2) . . ?
C13 N3 C14 115.8(3) . . ?
C14 N3 Sc1 111.6(2) . . ?
C27 N4 Sc1 119.7(2) . . ?
C27 N4 C28 121.2(13) . . ?
C27 N4 C28A 113.7(7) . . ?
C28 N4 Sc1 110.8(12) . . ?
C28A N4 Sc1 112.9(7) . . ?
C6 N2 Sc1 106.3(6) . . ?
C6 N2 C21 108.8(8) . . ?
C7 N2 Sc1 113.3(2) . . ?
C7 N2 C6 113.0(5) . . ?
C7 N2 C21 108.7(3) . . ?
C21 N2 Sc1 106.5(2) . . ?
C6A N2 Sc1 117.7(10) . . ?
C6A N2 C7 102.2(7) . . ?
C6A N2 C21 108.2(12) . . ?
C1 N1 Sc1 122.8(6) . . ?
C5 N1 Sc1 117.5(6) . . ?
C5 N1 C1 119.6(6) . . ?
N1 C1 H1 119.4 . . ?
N1 C1 C2 121.2(8) . . ?
C2 C1 H1 119.4 . . ?
C1 C2 H2 120.7 . . ?
C3 C2 C1 118.5(7) . . ?
C3 C2 H2 120.7 . . ?
C2 C3 H3 119.3 . . ?
C2 C3 C4 121.3(7) . . ?
C4 C3 H3 119.3 . . ?
C3 C4 H4 121.5 . . ?
C3 C4 C5 117.0(8) . . ?
C5 C4 H4 121.5 . . ?
N1 C5 C4 122.4(7) . . ?
N1 C5 C6 115.7(6) . . ?
C4 C5 C6 122.0(7) . . ?
N2 C6 C5 113.3(7) . . ?
N2 C6 H6A 108.9 . . ?
N2 C6 H6B 108.9 . . ?
C5 C6 H6A 108.9 . . ?
C5 C6 H6B 108.9 . . ?
H6A C6 H6B 107.7 . . ?
N4 C27 C22 117.9(3) . . ?
N4 C27 C26 125.2(4) . . ?
C26 C27 C22 117.0(3) . . ?
N3 C13 C8 118.1(3) . . ?
N3 C13 C12 124.8(3) . . ?
C12 C13 C8 117.1(3) . . ?
C27 C22 C21 120.2(3) . . ?
C23 C22 C27 119.2(4) . . ?
C23 C22 C21 120.4(4) . . ?
C13 C8 C7 119.4(3) . . ?
C9 C8 C13 119.9(4) . . ?
C9 C8 C7 120.5(4) . . ?
C27 C26 H26 119.4 . . ?
C25 C26 C27 121.2(4) . . ?
C25 C26 H26 119.4 . . ?
P1 C14 H14A 110.9 . . ?
P1 C14 H14B 110.9 . . ?
N3 C14 P1 104.1(2) . . ?
N3 C14 H14A 110.9 . . ?
N3 C14 H14B 110.9 . . ?
H14A C14 H14B 108.9 . . ?
N2 C7 H7A 109.0 . . ?
N2 C7 H7B 109.0 . . ?
C8 C7 N2 113.0(3) . . ?
C8 C7 H7A 109.0 . . ?
C8 C7 H7B 109.0 . . ?
H7A C7 H7B 107.8 . . ?
N2 C21 H21A 108.4 . . ?
N2 C21 H21B 108.4 . . ?
C22 C21 N2 115.5(3) . . ?
C22 C21 H21A 108.4 . . ?
C22 C21 H21B 108.4 . . ?
H21A C21 H21B 107.5 . . ?
P2 C28 H28A 108.6 . . ?
P2 C28 H28B 108.6 . . ?
N4 C28 P2 114.5(15) . . ?
N4 C28 H28A 108.6 . . ?
N4 C28 H28B 108.6 . . ?
H28A C28 H28B 107.6 . . ?
C8 C9 H9 119.2 . . ?
C8 C9 C10 121.6(4) . . ?
C10 C9 H9 119.2 . . ?
C22 C23 H23 118.7 . . ?
C22 C23 C24 122.7(4) . . ?
C24 C23 H23 118.7 . . ?
C13 C12 H12 119.2 . . ?
C11 C12 C13 121.5(4) . . ?
C11 C12 H12 119.2 . . ?
C26 C25 H25 119.3 . . ?
C24 C25 C26 121.3(4) . . ?
C24 C25 H25 119.3 . . ?
P1 C18 H18 107.8 . . ?
C20 C18 P1 110.7(3) . . ?
C20 C18 H18 107.8 . . ?
C19 C18 P1 112.0(4) . . ?
C19 C18 H18 107.8 . . ?
C19 C18 C20 110.6(4) . . ?
C18 C20 H20A 109.5 . . ?
C18 C20 H20B 109.5 . . ?
C18 C20 H20C 109.5 . . ?
H20A C20 H20B 109.5 . . ?
H20A C20 H20C 109.5 . . ?
H20B C20 H20C 109.5 . . ?
C23 C24 H24 120.8 . . ?
C25 C24 C23 118.3(4) . . ?
C25 C24 H24 120.8 . . ?
C9 C10 H10 120.8 . . ?
C11 C10 C9 118.4(4) . . ?
C11 C10 H10 120.8 . . ?
Sc1 C35 H35A 106.5 . . ?
Sc1 C35 H35B 106.5 . . ?
Si1 C35 Sc1 123.2(2) . . ?
Si1 C35 H35A 106.5 . . ?
Si1 C35 H35B 106.5 . . ?
H35A C35 H35B 106.5 . . ?
P1 C15 H15 105.1 . . ?
C17 C15 P1 115.9(4) . . ?
C17 C15 H15 105.1 . . ?
C16 C15 P1 111.4(4) . . ?
C16 C15 H15 105.1 . . ?
C16 C15 C17 113.2(5) . . ?
C12 C11 C10 121.2(4) . . ?
C12 C11 H11 119.4 . . ?
C10 C11 H11 119.4 . . ?
C18 C19 H19A 109.5 . . ?
C18 C19 H19B 109.5 . . ?
C18 C19 H19C 109.5 . . ?
H19A C19 H19B 109.5 . . ?
H19A C19 H19C 109.5 . . ?
H19B C19 H19C 109.5 . . ?
C15 C17 H17A 109.5 . . ?
C15 C17 H17B 109.5 . . ?
C15 C17 H17C 109.5 . . ?
H17A C17 H17B 109.5 . . ?
H17A C17 H17C 109.5 . . ?
H17B C17 H17C 109.5 . . ?
Si1 C38 H38A 109.5 . . ?
Si1 C38 H38B 109.5 . . ?
Si1 C38 H38C 109.5 . . ?
H38A C38 H38B 109.5 . . ?
H38A C38 H38C 109.5 . . ?
H38B C38 H38C 109.5 . . ?
P2 C32 H32 107.0 . . ?
C34 C32 P2 109.3(12) . . ?
C34 C32 H32 107.0 . . ?
C33 C32 P2 116.9(12) . . ?
C33 C32 H32 107.0 . . ?
C33 C32 C34 109.2(11) . . ?
P2 C29 H29 110.4 . . ?
C30 C29 P2 105.4(12) . . ?
C30 C29 H29 110.4 . . ?
C31 C29 P2 111.8(12) . . ?
C31 C29 H29 110.4 . . ?
C31 C29 C30 108.3(11) . . ?
Si1 C36 H36A 109.5 . . ?
Si1 C36 H36B 109.5 . . ?
Si1 C36 H36C 109.5 . . ?
H36A C36 H36B 109.5 . . ?
H36A C36 H36C 109.5 . . ?
H36B C36 H36C 109.5 . . ?
C29 C30 H30A 109.5 . . ?
C29 C30 H30B 109.5 . . ?
C29 C30 H30C 109.5 . . ?
H30A C30 H30B 109.5 . . ?
H30A C30 H30C 109.5 . . ?
H30B C30 H30C 109.5 . . ?
C15 C16 H16A 109.5 . . ?
C15 C16 H16B 109.5 . . ?
C15 C16 H16C 109.5 . . ?
H16A C16 H16B 109.5 . . ?
H16A C16 H16C 109.5 . . ?
H16B C16 H16C 109.5 . . ?
C32 C34 H34A 109.5 . . ?
C32 C34 H34B 109.5 . . ?
C32 C34 H34C 109.5 . . ?
H34A C34 H34B 109.5 . . ?
H34A C34 H34C 109.5 . . ?
H34B C34 H34C 109.5 . . ?
Si1 C37 H37A 109.5 . . ?
Si1 C37 H37B 109.5 . . ?
Si1 C37 H37C 109.5 . . ?
H37A C37 H37B 109.5 . . ?
H37A C37 H37C 109.5 . . ?
H37B C37 H37C 109.5 . . ?
C32 C33 H33A 109.5 . . ?
C32 C33 H33B 109.5 . . ?
C32 C33 H33C 109.5 . . ?
H33A C33 H33B 109.5 . . ?
H33A C33 H33C 109.5 . . ?
H33B C33 H33C 109.5 . . ?
C29 C31 H31A 109.5 . . ?
C29 C31 H31B 109.5 . . ?
C29 C31 H31C 109.5 . . ?
H31A C31 H31B 109.5 . . ?
H31A C31 H31C 109.5 . . ?
H31B C31 H31C 109.5 . . ?
C28A P2A C32A 99.8(5) . . ?
C29A P2A C28A 100.5(6) . . ?
C29A P2A C32A 104.6(5) . . ?
N4 C28A P2A 115.7(8) . . ?
N4 C28A H28C 108.3 . . ?
N4 C28A H28D 108.3 . . ?
P2A C28A H28C 108.3 . . ?
P2A C28A H28D 108.3 . . ?
H28C C28A H28D 107.4 . . ?
P2A C32A H32A 107.0 . . ?
C34A C32A P2A 107.3(7) . . ?
C34A C32A H32A 107.0 . . ?
C33A C32A P2A 116.0(7) . . ?
C33A C32A H32A 107.0 . . ?
C33A C32A C34A 112.0(8) . . ?
P2A C29A H29A 108.5 . . ?
C30A C29A P2A 107.8(8) . . ?
C30A C29A H29A 108.5 . . ?
C30A C29A C31A 108.8(8) . . ?
C31A C29A P2A 114.6(7) . . ?
C31A C29A H29A 108.5 . . ?
C29A C30A H30D 109.5 . . ?
C29A C30A H30E 109.5 . . ?
C29A C30A H30F 109.5 . . ?
H30D C30A H30E 109.5 . . ?
H30D C30A H30F 109.5 . . ?
H30E C30A H30F 109.5 . . ?
C32A C34A H34D 109.5 . . ?
C32A C34A H34E 109.5 . . ?
C32A C34A H34F 109.5 . . ?
H34D C34A H34E 109.5 . . ?
H34D C34A H34F 109.5 . . ?
H34E C34A H34F 109.5 . . ?
C32A C33A H33D 109.5 . . ?
C32A C33A H33E 109.5 . . ?
C32A C33A H33F 109.5 . . ?
H33D C33A H33E 109.5 . . ?
H33D C33A H33F 109.5 . . ?
H33E C33A H33F 109.5 . . ?
C29A C31A H31D 109.5 . . ?
C29A C31A H31E 109.5 . . ?
C29A C31A H31F 109.5 . . ?
H31D C31A H31E 109.5 . . ?
H31D C31A H31F 109.5 . . ?
H31E C31A H31F 109.5 . . ?
C1A N1A Sc1 123.2(10) . . ?
C5A N1A Sc1 119.9(8) . . ?
C5A N1A C1A 116.4(9) . . ?
N1A C1A H1A 118.0 . . ?
N1A C1A C2A 124.0(11) . . ?
C2A C1A H1A 118.0 . . ?
C1A C2A H2A 121.4 . . ?
C3A C2A C1A 117.2(11) . . ?
C3A C2A H2A 121.4 . . ?
C2A C3A H3A 119.2 . . ?
C2A C3A C4A 121.6(10) . . ?
C4A C3A H3A 119.2 . . ?
C3A C4A H4A 121.4 . . ?
C3A C4A C5A 117.2(11) . . ?
C5A C4A H4A 121.4 . . ?
N1A C5A C4A 123.2(10) . . ?
N1A C5A C6A 116.4(9) . . ?
C4A C5A C6A 120.3(10) . . ?
N2 C6A C5A 104.4(10) . . ?
N2 C6A H6AA 110.9 . . ?
N2 C6A H6AB 110.9 . . ?
C5A C6A H6AA 110.9 . . ?
C5A C6A H6AB 110.9 . . ?
H6AA C6A H6AB 108.9 . . ?

loop_
_geom_bond_atom_site_label_1
_geom_bond_atom_site_label_2
_geom_bond_distance
_geom_bond_site_symmetry_2
_geom_bond_publ_flag
Sc1 P1 3.0030(13) . ?
Sc1 N3 2.131(3) . ?
Sc1 N4 2.110(3) . ?
Sc1 N2 2.373(3) . ?
Sc1 N1 2.329(7) . ?
Sc1 C35 2.265(4) . ?
Sc1 N1A 2.423(11) . ?
P1 C14 1.833(4) . ?
P1 C18 1.851(5) . ?
P1 C15 1.852(5) . ?
P2 C28 1.873(14) . ?
P2 C32 1.887(13) . ?
P2 C29 1.833(14) . ?
Si1 C35 1.841(4) . ?
Si1 C38 1.895(7) . ?
Si1 C36 1.868(7) . ?
Si1 C37 1.851(8) . ?
N3 C13 1.386(4) . ?
N3 C14 1.472(5) . ?
N4 C27 1.383(4) . ?
N4 C28 1.471(14) . ?
N4 C28A 1.471(9) . ?
N2 C6 1.500(8) . ?
N2 C7 1.494(5) . ?
N2 C21 1.504(5) . ?
N2 C6A 1.468(13) . ?
N1 C1 1.336(8) . ?
N1 C5 1.333(9) . ?
C1 H1 0.9300 . ?
C1 C2 1.384(10) . ?
C2 H2 0.9300 . ?
C2 C3 1.352(11) . ?
C3 H3 0.9300 . ?
C3 C4 1.380(10) . ?
C4 H4 0.9300 . ?
C4 C5 1.381(9) . ?
C5 C6 1.504(9) . ?
C6 H6A 0.9700 . ?
C6 H6B 0.9700 . ?
C27 C22 1.419(5) . ?
C27 C26 1.407(5) . ?
C13 C8 1.409(5) . ?
C13 C12 1.409(5) . ?
C22 C21 1.483(5) . ?
C22 C23 1.380(5) . ?
C8 C7 1.489(5) . ?
C8 C9 1.384(5) . ?
C26 H26 0.9300 . ?
C26 C25 1.385(6) . ?
C14 H14A 0.9700 . ?
C14 H14B 0.9700 . ?
C7 H7A 0.9700 . ?
C7 H7B 0.9700 . ?
C21 H21A 0.9700 . ?
C21 H21B 0.9700 . ?
C28 H28A 0.9700 . ?
C28 H28B 0.9700 . ?
C9 H9 0.9300 . ?
C9 C10 1.390(6) . ?
C23 H23 0.9300 . ?
C23 C24 1.381(7) . ?
C12 H12 0.9300 . ?
C12 C11 1.369(6) . ?
C25 H25 0.9300 . ?
C25 C24 1.358(7) . ?
C18 H18 0.9800 . ?
C18 C20 1.526(6) . ?
C18 C19 1.525(7) . ?
C20 H20A 0.9600 . ?
C20 H20B 0.9600 . ?
C20 H20C 0.9600 . ?
C24 H24 0.9300 . ?
C10 H10 0.9300 . ?
C10 C11 1.373(7) . ?
C35 H35A 0.9700 . ?
C35 H35B 0.9700 . ?
C15 H15 0.9800 . ?
C15 C17 1.513(8) . ?
C15 C16 1.509(8) . ?
C11 H11 0.9300 . ?
C19 H19A 0.9600 . ?
C19 H19B 0.9600 . ?
C19 H19C 0.9600 . ?
C17 H17A 0.9600 . ?
C17 H17B 0.9600 . ?
C17 H17C 0.9600 . ?
C38 H38A 0.9600 . ?
C38 H38B 0.9600 . ?
C38 H38C 0.9600 . ?
C32 H32 0.9800 . ?
C32 C34 1.540(9) . ?
C32 C33 1.534(9) . ?
C29 H29 0.9800 . ?
C29 C30 1.539(9) . ?
C29 C31 1.539(9) . ?
C36 H36A 0.9600 . ?
C36 H36B 0.9600 . ?
C36 H36C 0.9600 . ?
C30 H30A 0.9600 . ?
C30 H30B 0.9600 . ?
C30 H30C 0.9600 . ?
C16 H16A 0.9600 . ?
C16 H16B 0.9600 . ?
C16 H16C 0.9600 . ?
C34 H34A 0.9600 . ?
C34 H34B 0.9600 . ?
C34 H34C 0.9600 . ?
C37 H37A 0.9600 . ?
C37 H37B 0.9600 . ?
C37 H37C 0.9600 . ?
C33 H33A 0.9600 . ?
C33 H33B 0.9600 . ?
C33 H33C 0.9600 . ?
C31 H31A 0.9600 . ?
C31 H31B 0.9600 . ?
C31 H31C 0.9600 . ?
P2A C28A 1.870(8) . ?
P2A C32A 1.890(10) . ?
P2A C29A 1.853(9) . ?
C28A H28C 0.9700 . ?
C28A H28D 0.9700 . ?
C32A H32A 0.9800 . ?
C32A C34A 1.531(8) . ?
C32A C33A 1.516(8) . ?
C29A H29A 0.9800 . ?
C29A C30A 1.525(8) . ?
C29A C31A 1.530(8) . ?
C30A H30D 0.9600 . ?
C30A H30E 0.9600 . ?
C30A H30F 0.9600 . ?
C34A H34D 0.9600 . ?
C34A H34E 0.9600 . ?
C34A H34F 0.9600 . ?
C33A H33D 0.9600 . ?
C33A H33E 0.9600 . ?
C33A H33F 0.9600 . ?
C31A H31D 0.9600 . ?
C31A H31E 0.9600 . ?
C31A H31F 0.9600 . ?
N1A C1A 1.354(12) . ?
N1A C5A 1.349(12) . ?
C1A H1A 0.9300 . ?
C1A C2A 1.382(14) . ?
C2A H2A 0.9300 . ?
C2A C3A 1.359(15) . ?
C3A H3A 0.9300 . ?
C3A C4A 1.374(14) . ?
C4A H4A 0.9300 . ?
C4A C5A 1.389(12) . ?
C5A C6A 1.496(12) . ?
C6A H6AA 0.9700 . ?
C6A H6AB 0.9700 . ?

loop_
_geom_torsion_atom_site_label_1
_geom_torsion_atom_site_label_2
_geom_torsion_atom_site_label_3
_geom_torsion_atom_site_label_4
_geom_torsion
_geom_torsion_site_symmetry_1
_geom_torsion_site_symmetry_2
_geom_torsion_site_symmetry_3
_geom_torsion_site_symmetry_4
_geom_torsion_publ_flag
Sc1 P1 C14 N3 26.7(2) . . . . ?
Sc1 P1 C18 C20 -15.9(4) . . . . ?
Sc1 P1 C18 C19 108.1(3) . . . . ?
Sc1 P1 C15 C17 145.2(4) . . . . ?
Sc1 P1 C15 C16 -83.5(5) . . . . ?
Sc1 N3 C13 C8 48.5(4) . . . . ?
Sc1 N3 C13 C12 -131.6(3) . . . . ?
Sc1 N3 C14 P1 -40.3(3) . . . . ?
Sc1 N4 C27 C22 50.6(4) . . . . ?
Sc1 N4 C27 C26 -129.6(3) . . . . ?
Sc1 N4 C28 P2 -146.7(13) . . . . ?
Sc1 N4 C28A P2A -145.7(7) . . . . ?
Sc1 N2 C6 C5 42.2(12) . . . . ?
Sc1 N2 C7 C8 61.3(3) . . . . ?
Sc1 N2 C21 C22 56.9(4) . . . . ?
Sc1 N2 C6A C5A 46.1(18) . . . . ?
Sc1 N1 C1 C2 175.1(10) . . . . ?
Sc1 N1 C5 C4 -176.0(10) . . . . ?
Sc1 N1 C5 C6 4.3(15) . . . . ?
Sc1 N1A C1A C2A 171.0(17) . . . . ?
Sc1 N1A C5A C4A -167.9(17) . . . . ?
Sc1 N1A C5A C6A 9(2) . . . . ?
N3 C13 C8 C7 9.5(5) . . . . ?
N3 C13 C8 C9 -174.4(4) . . . . ?
N3 C13 C12 C11 175.6(4) . . . . ?
N4 C27 C22 C21 10.3(5) . . . . ?
N4 C27 C22 C23 -174.1(3) . . . . ?
N4 C27 C26 C25 174.7(4) . . . . ?
N1 C1 C2 C3 1.9(16) . . . . ?
N1 C5 C6 N2 -32.8(17) . . . . ?
C1 N1 C5 C4 -0.1(18) . . . . ?
C1 N1 C5 C6 -179.8(12) . . . . ?
C1 C2 C3 C4 -2.5(15) . . . . ?
C2 C3 C4 C5 1.8(14) . . . . ?
C3 C4 C5 N1 -0.5(16) . . . . ?
C3 C4 C5 C6 179.2(11) . . . . ?
C4 C5 C6 N2 147.5(13) . . . . ?
C5 N1 C1 C2 -0.6(18) . . . . ?
C6 N2 C7 C8 -59.7(9) . . . . ?
C6 N2 C21 C22 171.1(6) . . . . ?
C27 N4 C28 P2 65(2) . . . . ?
C27 N4 C28A P2A 73.7(10) . . . . ?
C27 C22 C21 N2 -73.9(4) . . . . ?
C27 C22 C23 C24 -2.3(6) . . . . ?
C27 C26 C25 C24 0.9(7) . . . . ?
C13 N3 C14 P1 162.7(3) . . . . ?
C13 C8 C7 N2 -67.7(4) . . . . ?
C13 C8 C9 C10 -2.6(6) . . . . ?
C13 C12 C11 C10 0.2(7) . . . . ?
C22 C27 C26 C25 -5.5(5) . . . . ?
C22 C23 C24 C25 -2.5(7) . . . . ?
C8 C13 C12 C11 -4.6(6) . . . . ?
C8 C9 C10 C11 -1.8(7) . . . . ?
C26 C27 C22 C21 -169.5(3) . . . . ?
C26 C27 C22 C23 6.1(5) . . . . ?
C26 C25 C24 C23 3.2(7) . . . . ?
C14 P1 C18 C20 60.2(3) . . . . ?
C14 P1 C18 C19 -175.8(3) . . . . ?
C14 P1 C15 C17 68.0(4) . . . . ?
C14 P1 C15 C16 -160.7(5) . . . . ?
C14 N3 C13 C8 -158.9(3) . . . . ?
C14 N3 C13 C12 21.0(5) . . . . ?
C7 N2 C6 C5 167.1(8) . . . . ?
C7 N2 C21 C22 -65.5(4) . . . . ?
C7 N2 C6A C5A 170.9(12) . . . . ?
C7 C8 C9 C10 173.3(4) . . . . ?
C21 N2 C6 C5 -72.2(11) . . . . ?
C21 N2 C7 C8 179.4(3) . . . . ?
C21 N2 C6A C5A -74.6(15) . . . . ?
C21 C22 C23 C24 173.3(4) . . . . ?
C28 P2 C32 C34 74.7(16) . . . . ?
C28 P2 C32 C33 -49.9(16) . . . . ?
C28 P2 C29 C30 -82.7(13) . . . . ?
C28 P2 C29 C31 159.8(12) . . . . ?
C28 N4 C27 C22 -163.9(12) . . . . ?
C28 N4 C27 C26 15.9(13) . . . . ?
C9 C8 C7 N2 116.3(4) . . . . ?
C9 C10 C11 C12 3.1(7) . . . . ?
C23 C22 C21 N2 110.5(4) . . . . ?
C12 C13 C8 C7 -170.3(3) . . . . ?
C12 C13 C8 C9 5.7(5) . . . . ?
C18 P1 C14 N3 -98.8(3) . . . . ?
C18 P1 C15 C17 -37.8(5) . . . . ?
C18 P1 C15 C16 93.5(5) . . . . ?
C15 P1 C14 N3 152.1(3) . . . . ?
C15 P1 C18 C20 167.1(3) . . . . ?
C15 P1 C18 C19 -69.0(4) . . . . ?
C38 Si1 C35 Sc1 10.3(4) . . . . ?
C32 P2 C28 N4 -178.4(19) . . . . ?
C32 P2 C29 C30 176.9(12) . . . . ?
C32 P2 C29 C31 59.4(15) . . . . ?
C29 P2 C28 N4 74(2) . . . . ?
C29 P2 C32 C34 179.5(14) . . . . ?
C29 P2 C32 C33 55.0(16) . . . . ?
C36 Si1 C35 Sc1 -107.1(4) . . . . ?
C37 Si1 C35 Sc1 133.3(5) . . . . ?
C28A N4 C27 C22 -171.6(6) . . . . ?
C28A N4 C27 C26 8.2(8) . . . . ?
C28A P2A C32A C34A 81.9(8) . . . . ?
C28A P2A C32A C33A -44.2(9) . . . . ?
C28A P2A C29A C30A -88.1(8) . . . . ?
C28A P2A C29A C31A 150.7(8) . . . . ?
C32A P2A C28A N4 -175.8(10) . . . . ?
C32A P2A C29A C30A 168.8(8) . . . . ?
C32A P2A C29A C31A 47.5(10) . . . . ?
C29A P2A C28A N4 77.2(11) . . . . ?
C29A P2A C32A C34A -174.4(8) . . . . ?
C29A P2A C32A C33A 59.5(9) . . . . ?
N1A C1A C2A C3A 0(3) . . . . ?
N1A C5A C6A N2 -34(3) . . . . ?
C1A N1A C5A C4A 4(3) . . . . ?
C1A N1A C5A C6A -179.5(19) . . . . ?
C1A C2A C3A C4A -3(2) . . . . ?
C2A C3A C4A C5A 7(2) . . . . ?
C3A C4A C5A N1A -7(3) . . . . ?
C3A C4A C5A C6A 176.6(17) . . . . ?
C4A C5A C6A N2 143(2) . . . . ?
C5A N1A C1A C2A -1(3) . . . . ?
C6A N2 C7 C8 -66.3(13) . . . . ?
C6A N2 C21 C22 -175.7(8) . . . . ?
